data_7246064
loop_
_publ_author_name
'Gentile, Francesco Silvio'
'Parisi, Emmanuele'
'Centore, Roberto'

_publ_section_title
;
 Journeys in crystal energy landscapes: actual and virtual structures in
 polymorphic 5-nitrobenzo[c][1,2,5]thiadiazole
;
_journal_issue 5
_journal_name_full CrystEngComm
_journal_page_first 859
_journal_page_last 865
_journal_paper_doi 10.1039/D2CE01619B
_journal_volume 25
_journal_year 2023
_chemical_formula_moiety 'C6 H3 N3 O2 S'
_chemical_formula_sum 'C6 H3 N3 O2 S'
_chemical_formula_weight 181.17
_chemical_melting_point 398
_chemical_name_systematic
;
5-nitrobenzo[<i>c</i>][1,2,5]thiadiazole 
;
_space_group_crystal_system monoclinic
_space_group_IT_number 7
_space_group_name_Hall 'P -2yc'
_space_group_name_H-M_alt 'P 1 c 1'
_atom_sites_solution_hydrogens geom
_atom_sites_solution_primary direct
_atom_sites_solution_secondary difmap
_audit_creation_method SHELXL-2016/6
_audit_update_record
;
2022-09-02 deposited with the CCDC.	2023-01-02 downloaded from the CCDC.
;
_cell_angle_alpha 90
_cell_angle_beta 95.02(4)
_cell_angle_gamma 90
_cell_formula_units_Z 2
_cell_length_a 3.812(3)
_cell_length_b 8.905(4)
_cell_length_c 10.498(5)
_cell_measurement_reflns_used 121
_cell_measurement_temperature 293(2)
_cell_measurement_theta_max 20.873
_cell_measurement_theta_min 3.875
_cell_volume 355.0(4)
_computing_cell_refinement
;
Dirax/lsq (Duisenberg <i>et al.</i>, 2000)
;
_computing_data_collection '<i>Collect</i> (Nonius, 1999)'
_computing_data_reduction
;
EvalCCD (Duisenberg <i>et al.</i>, 2003)
;
_computing_molecular_graphics
;
Ortep-3 for Windows (Farrugia, 2012),  
Mercury (Macrae <i>et al.</i>, 2006), and 
;
_computing_structure_refinement 'SHELXL-2016/6 (Sheldrick, 2016)'
_computing_structure_solution
;
SIR97 (Altomare <i>et al.</i>, 1999)
;
_diffrn_ambient_temperature 293(2)
_diffrn_detector 'CCD plate'
_diffrn_detector_area_resol_mean 9
_diffrn_detector_type
;
Bruker-Nonius 95mm CCD camera on \k-goniostat
;
_diffrn_measured_fraction_theta_full 0.995
_diffrn_measured_fraction_theta_max 0.992
_diffrn_measurement_device 'four-circle diffractometer'
_diffrn_measurement_device_type 'Bruker-Nonius KappaCCD'
_diffrn_measurement_method
;
CCD rotation images, thick slices
;
_diffrn_radiation_monochromator graphite
_diffrn_radiation_probe x-ray
_diffrn_radiation_source 'normal-focus sealed tube'
_diffrn_radiation_type MoK\a
_diffrn_radiation_wavelength 0.71073
_diffrn_reflns_av_R_equivalents 0.0537
_diffrn_reflns_av_unetI/netI 0.0760
_diffrn_reflns_Laue_measured_fraction_full 0.995
_diffrn_reflns_Laue_measured_fraction_max 0.992
_diffrn_reflns_limit_h_max 4
_diffrn_reflns_limit_h_min -4
_diffrn_reflns_limit_k_max 9
_diffrn_reflns_limit_k_min -11
_diffrn_reflns_limit_l_max 13
_diffrn_reflns_limit_l_min -12
_diffrn_reflns_number 2117
_diffrn_reflns_point_group_measured_fraction_full 0.862
_diffrn_reflns_point_group_measured_fraction_max 0.834
_diffrn_reflns_theta_full 25.242
_diffrn_reflns_theta_max 27.009
_diffrn_reflns_theta_min 3.004
_exptl_absorpt_coefficient_mu 0.409
_exptl_absorpt_correction_T_max 0.945
_exptl_absorpt_correction_T_min 0.840
_exptl_absorpt_correction_type multi-scan
_exptl_absorpt_process_details
;
 <i>SADABS</i> (Bruker, 2001)
;
_exptl_crystal_colour orange
_exptl_crystal_density_diffrn 1.695
_exptl_crystal_description plate
_exptl_crystal_F_000 184
_exptl_crystal_recrystallization_method 'Re-crystallisation from solvent: chloroform/ethanol in the presence of CuCl2'
_exptl_crystal_size_max 0.400
_exptl_crystal_size_mid 0.200
_exptl_crystal_size_min 0.100
_refine_diff_density_max 0.221
_refine_diff_density_min -0.377
_refine_diff_density_rms 0.059
_refine_ls_abs_structure_details
;
 Flack x determined using 336 quotients [(I+)-(I-)]/[(I+)+(I-)]
 (Parsons, Flack and Wagner, Acta Cryst. B69 (2013) 249-259).
;
_refine_ls_abs_structure_Flack 0.22(14)
_refine_ls_extinction_method none
_refine_ls_goodness_of_fit_ref 1.044
_refine_ls_hydrogen_treatment constr
_refine_ls_matrix_type full
_refine_ls_number_parameters 109
_refine_ls_number_reflns 1288
_refine_ls_number_restraints 2
_refine_ls_restrained_S_all 1.043
_refine_ls_R_factor_all 0.0717
_refine_ls_R_factor_gt 0.0478
_refine_ls_shift/su_max 0.000
_refine_ls_shift/su_mean 0.000
_refine_ls_structure_factor_coef Fsqd
_refine_ls_weighting_details 'w=1/[\s^2^(Fo^2^)+(0.0540P)^2^] where P=(Fo^2^+2Fc^2^)/3'
_refine_ls_weighting_scheme calc
_refine_ls_wR_factor_gt 0.1085
_refine_ls_wR_factor_ref 0.1229
_reflns_Friedel_coverage 0.668
_reflns_Friedel_fraction_full 0.726
_reflns_Friedel_fraction_max 0.673
_reflns_number_gt 982
_reflns_number_total 1288
_reflns_threshold_expression 'I > 2\s(I)'
_cod_data_source_file d2ce01619b2.cif
_cod_data_source_block 1_polymorphII
_cod_depositor_comments 'Adding full bibliography for 7246064.cif.'
_cod_original_sg_symbol_H-M 'P c'
_cod_database_code 7246064
_shelx_shelxl_version_number 2016/6
_shelx_space_group_comment
;
The symmetry employed for this shelxl refinement is uniquely defined
by the following loop, which should always be used as a source of
symmetry information in preference to the above space-group names.
They are only intended as comments.
;
_shelx_estimated_absorpt_t_min 0.853
_shelx_estimated_absorpt_t_max 0.960

loop_
_space_group_symop_operation_xyz
'x, y, z'
'x, -y, z+1/2'

loop_
_atom_site_label
_atom_site_type_symbol
_atom_site_fract_x
_atom_site_fract_y
_atom_site_fract_z
_atom_site_U_iso_or_equiv
_atom_site_adp_type
_atom_site_occupancy
_atom_site_site_symmetry_order
_atom_site_calc_flag
_atom_site_refinement_flags_posn
_atom_site_refinement_flags_adp
_atom_site_refinement_flags_occupancy
_atom_site_disorder_assembly
_atom_site_disorder_group
C1 C 0.7587(14) 0.4253(6) -0.0686(5) 0.0404(13) Uani 1 1 d . . . . .
C2 C 0.7215(15) 0.2768(7) -0.1147(6) 0.0544(15) Uani 1 1 d . . . . .
H2 H 0.599129 0.257561 -0.193569 0.065 Uiso 1 1 calc R U . . .
C3 C 0.8663(14) 0.1622(7) -0.0427(6) 0.0527(15) Uani 1 1 d . . . . .
H3 H 0.845847 0.063855 -0.072235 0.063 Uiso 1 1 calc R U . . .
C4 C 1.0499(13) 0.1937(7) 0.0787(6) 0.0431(12) Uani 1 1 d . . . . .
C5 C 0.9457(13) 0.4528(6) 0.0542(5) 0.0388(12) Uani 1 1 d . . . . .
C6 C 1.0970(13) 0.3333(6) 0.1278(5) 0.0438(13) Uani 1 1 d . . . . .
H6 H 1.223322 0.349623 0.206467 0.053 Uiso 1 1 calc R U . . .
N1 N 0.6383(13) 0.5505(6) -0.1250(6) 0.0532(14) Uani 1 1 d . . . . .
N2 N 0.9657(12) 0.5973(6) 0.0851(5) 0.0492(14) Uani 1 1 d . . . . .
N3 N 1.2075(15) 0.0675(6) 0.1531(6) 0.0606(15) Uani 1 1 d . . . . .
O1 O 1.180(2) -0.0563(5) 0.1097(8) 0.110(2) Uani 1 1 d . . . . .
O2 O 1.3638(17) 0.0936(6) 0.2558(7) 0.0865(17) Uani 1 1 d . . . . .
S1 S 0.7592(4) 0.68720(16) -0.0308(2) 0.0577(5) Uani 1 1 d . . . . .

loop_
_atom_site_aniso_label
_atom_site_aniso_U_11
_atom_site_aniso_U_22
_atom_site_aniso_U_33
_atom_site_aniso_U_23
_atom_site_aniso_U_13
_atom_site_aniso_U_12
C1 0.040(2) 0.058(3) 0.022(3) 0.000(2) -0.007(3) 0.001(2)
C2 0.054(3) 0.078(4) 0.030(3) -0.008(3) -0.003(2) -0.013(3)
C3 0.065(4) 0.056(3) 0.036(4) -0.012(3) -0.002(3) -0.009(3)
C4 0.045(3) 0.046(3) 0.037(3) 0.002(3) 0.000(2) -0.003(2)
C5 0.042(3) 0.045(3) 0.028(3) -0.003(3) -0.002(2) -0.008(2)
C6 0.045(3) 0.053(3) 0.031(3) -0.003(3) -0.007(2) -0.007(2)
N1 0.051(3) 0.073(3) 0.033(3) 0.004(3) -0.011(2) 0.003(3)
N2 0.054(3) 0.051(3) 0.039(3) 0.001(2) -0.011(2) 0.000(2)
N3 0.073(3) 0.048(3) 0.059(4) 0.004(3) -0.003(3) -0.002(2)
O1 0.164(6) 0.047(3) 0.108(6) -0.007(3) -0.043(5) 0.011(3)
O2 0.118(4) 0.070(3) 0.063(4) 0.014(3) -0.040(3) 0.004(3)
S1 0.0636(8) 0.0578(9) 0.0494(9) 0.0046(10) -0.0078(6) 0.0074(10)

loop_
_atom_type_symbol
_atom_type_description
_atom_type_scat_dispersion_real
_atom_type_scat_dispersion_imag
_atom_type_scat_source
C C 0.0033 0.0016 'International Tables Vol C Tables 4.2.6.8 and 6.1.1.4'
H H 0.0000 0.0000 'International Tables Vol C Tables 4.2.6.8 and 6.1.1.4'
N N 0.0061 0.0033 'International Tables Vol C Tables 4.2.6.8 and 6.1.1.4'
O O 0.0106 0.0060 'International Tables Vol C Tables 4.2.6.8 and 6.1.1.4'
S S 0.1246 0.1234 'International Tables Vol C Tables 4.2.6.8 and 6.1.1.4'

loop_
_geom_angle_atom_site_label_1
_geom_angle_atom_site_label_2
_geom_angle_atom_site_label_3
_geom_angle
_geom_angle_site_symmetry_1
_geom_angle_site_symmetry_3
_geom_angle_publ_flag
N1 C1 C2 127.9(6) . . ?
N1 C1 C5 112.5(5) . . ?
C2 C1 C5 119.6(5) . . ?
C3 C2 C1 119.3(5) . . ?
C3 C2 H2 120.3 . . ?
C1 C2 H2 120.3 . . ?
C2 C3 C4 119.5(5) . . ?
C2 C3 H3 120.2 . . ?
C4 C3 H3 120.2 . . ?
C6 C4 C3 124.1(5) . . ?
C6 C4 N3 117.8(5) . . ?
C3 C4 N3 118.0(5) . . ?
N2 C5 C6 125.9(6) . . ?
N2 C5 C1 113.4(5) . . ?
C6 C5 C1 120.7(5) . . ?
C4 C6 C5 116.8(5) . . ?
C4 C6 H6 121.6 . . ?
C5 C6 H6 121.6 . . ?
C1 N1 S1 107.0(5) . . ?
C5 N2 S1 106.6(5) . . ?
O1 N3 O2 122.5(6) . . ?
O1 N3 C4 119.2(7) . . ?
O2 N3 C4 118.3(5) . . ?
N2 S1 N1 100.6(3) . . ?

loop_
_geom_bond_atom_site_label_1
_geom_bond_atom_site_label_2
_geom_bond_distance
_geom_bond_site_symmetry_2
_geom_bond_publ_flag
C1 N1 1.325(8) . ?
C1 C2 1.412(8) . ?
C1 C5 1.439(8) . ?
C2 C3 1.358(9) . ?
C2 H2 0.9300 . ?
C3 C4 1.427(9) . ?
C3 H3 0.9300 . ?
C4 C6 1.352(7) . ?
C4 N3 1.467(8) . ?
C5 N2 1.327(7) . ?
C5 C6 1.409(8) . ?
C6 H6 0.9300 . ?
N1 S1 1.610(6) . ?
N2 S1 1.604(6) . ?
N3 O1 1.193(7) . ?
N3 O2 1.208(9) . ?

loop_
_geom_torsion_atom_site_label_1
_geom_torsion_atom_site_label_2
_geom_torsion_atom_site_label_3
_geom_torsion_atom_site_label_4
_geom_torsion
_geom_torsion_site_symmetry_1
_geom_torsion_site_symmetry_2
_geom_torsion_site_symmetry_3
_geom_torsion_site_symmetry_4
_geom_torsion_publ_flag
N1 C1 C2 C3 179.7(6) . . . . ?
C5 C1 C2 C3 -0.7(7) . . . . ?
C1 C2 C3 C4 0.6(8) . . . . ?
C2 C3 C4 C6 -1.2(8) . . . . ?
C2 C3 C4 N3 -179.1(5) . . . . ?
N1 C1 C5 N2 -1.2(6) . . . . ?
C2 C1 C5 N2 179.1(5) . . . . ?
N1 C1 C5 C6 -179.1(5) . . . . ?
C2 C1 C5 C6 1.1(6) . . . . ?
C3 C4 C6 C5 1.6(8) . . . . ?
N3 C4 C6 C5 179.5(4) . . . . ?
N2 C5 C6 C4 -179.2(5) . . . . ?
C1 C5 C6 C4 -1.5(7) . . . . ?
C2 C1 N1 S1 -179.5(4) . . . . ?
C5 C1 N1 S1 0.8(5) . . . . ?
C6 C5 N2 S1 178.8(4) . . . . ?
C1 C5 N2 S1 1.0(6) . . . . ?
C6 C4 N3 O1 -177.3(7) . . . . ?
C3 C4 N3 O1 0.7(9) . . . . ?
C6 C4 N3 O2 1.8(9) . . . . ?
C3 C4 N3 O2 179.9(6) . . . . ?
C5 N2 S1 N1 -0.4(5) . . . . ?
C1 N1 S1 N2 -0.2(5) . . . . ?
